data_4134176
loop_
_publ_author_name
'Patel, Harshal D.'
'Tran, Thanh-Huyen'
'Sumby, Christopher J.'
'Pa\<steka, Luk\'a\<s F'
'Fallon, Thomas'

_publ_section_title
;
 Boronate Ester Bullvalenes.
;
_journal_issue 8
_journal_name_full 'Journal of the American Chemical Society'
_journal_page_first 3680
_journal_page_last 3685
_journal_paper_doi 10.1021/jacs.9b12930
_journal_volume 142
_journal_year 2020
_chemical_formula_moiety 'C18 H14 N4'
_chemical_formula_sum 'C18 H14 N4'
_chemical_formula_weight 286.33
_space_group_crystal_system triclinic
_space_group_IT_number 2
_space_group_name_Hall '-P 1'
_space_group_name_H-M_alt 'P -1'
_atom_sites_solution_hydrogens geom
_atom_sites_solution_primary direct
_audit_creation_date 2019-10-09
_audit_creation_method
;
Olex2 1.2
(compiled 2018.05.29 svn.r3508 for OlexSys, GUI svn.r5506)
;
_cell_angle_alpha 109.120(5)
_cell_angle_beta 92.769(4)
_cell_angle_gamma 96.001(4)
_cell_formula_units_Z 2
_cell_length_a 5.9688(3)
_cell_length_b 9.4191(5)
_cell_length_c 12.8890(6)
_cell_measurement_reflns_used 3134
_cell_measurement_temperature 150(2)
_cell_measurement_theta_max 28.8420
_cell_measurement_theta_min 3.9420
_cell_volume 678.27(6)
_computing_cell_refinement 'CrysAlisPro 1.171.38.46 (Rigaku OD, 2015)'
_computing_data_collection 'CrysAlisPro 1.171.38.46 (Rigaku OD, 2015)'
_computing_data_reduction 'CrysAlisPro 1.171.38.46 (Rigaku OD, 2015)'
_computing_molecular_graphics 'Olex2 (Dolomanov et al., 2009)'
_computing_publication_material 'Olex2 (Dolomanov et al., 2009)'
_computing_structure_refinement 'ShelXL (Sheldrick, 2015)'
_computing_structure_solution 'ShelXS (Sheldrick, 2008)'
_diffrn_ambient_environment N~2~
_diffrn_ambient_temperature 150(2)
_diffrn_detector 'CCD plate'
_diffrn_detector_area_resol_mean 16.1695
_diffrn_detector_type Eos
_diffrn_measured_fraction_theta_full 0.998
_diffrn_measured_fraction_theta_max 0.896
_diffrn_measurement_details
;
List of Runs (angles in degrees, time in seconds):

  # Type    Start    End  Width  t~exp~   \w     \q     \k     \f   Frames
--------------------------------------------------------------------------
  1  \w    -88.00   2.00   1.00   30.00    --  -19.50 -57.00 -90.00   90
  2  \w    -95.00 -35.00   1.00   30.00    --  -19.50-178.00  30.00   60
  3  \w    -88.00   2.00   1.00   30.00    --  -19.50 -57.00-180.00   90
  4  \w    -50.00  51.00   1.00   30.00    --  -19.50  77.00 150.00  101
  5  \w    -25.00  22.00   1.00   30.00    --  -19.50 -99.00  30.00   47
  6  \w    -50.00  51.00   1.00   30.00    --  -19.50  77.00  30.00  101
  7  \w    -54.00  45.00   1.00   30.00    --   18.95 -37.00-120.00   99
  8  \w     -7.00  91.00   1.00   30.00    --   18.95  37.00-180.00   98
  9  \w    -25.00  22.00   1.00   30.00    --  -19.50 -99.00  90.00   47
 10  \w    -67.00  16.00   1.00   30.00    --  -19.50 109.00-121.00   83
 11  \w    -88.00   2.00   1.00   30.00    --  -19.50 -57.00   0.00   90
 12  \w    -16.00  58.00   1.00   30.00    --   18.95-109.00 143.00   74
 13  \w    -25.00  22.00   1.00   30.00    --  -19.50 -99.00-180.00   47
 14  \w    -95.00 -35.00   1.00   30.00    --  -19.50-178.00-120.00   60
;
_diffrn_measurement_device 'four-circle diffractometer'
_diffrn_measurement_device_type 'Xcalibur, Eos'
_diffrn_measurement_method '\w scans'
_diffrn_orient_matrix_type 'CrysAlisPro convention (1999,Acta A55,543-557)'
_diffrn_orient_matrix_UB_11 0.0359058000
_diffrn_orient_matrix_UB_12 0.0412432000
_diffrn_orient_matrix_UB_13 0.0560879000
_diffrn_orient_matrix_UB_21 -0.1137151000
_diffrn_orient_matrix_UB_22 0.0099978000
_diffrn_orient_matrix_UB_23 0.0108726000
_diffrn_orient_matrix_UB_31 -0.0129744000
_diffrn_orient_matrix_UB_32 -0.0682373000
_diffrn_orient_matrix_UB_33 0.0124391000
_diffrn_radiation_monochromator graphite
_diffrn_radiation_probe x-ray
_diffrn_radiation_type 'Mo K\a'
_diffrn_radiation_wavelength 0.71073
_diffrn_reflns_av_R_equivalents 0.0446
_diffrn_reflns_av_unetI/netI 0.0440
_diffrn_reflns_Laue_measured_fraction_full 0.998
_diffrn_reflns_Laue_measured_fraction_max 0.896
_diffrn_reflns_limit_h_max 8
_diffrn_reflns_limit_h_min -8
_diffrn_reflns_limit_k_max 12
_diffrn_reflns_limit_k_min -12
_diffrn_reflns_limit_l_max 17
_diffrn_reflns_limit_l_min -16
_diffrn_reflns_number 15131
_diffrn_reflns_point_group_measured_fraction_full 0.998
_diffrn_reflns_point_group_measured_fraction_max 0.896
_diffrn_reflns_theta_full 27.000
_diffrn_reflns_theta_max 29.410
_diffrn_reflns_theta_min 3.359
_diffrn_source 'fine-focus sealed X-ray tube'
_diffrn_source_type 'Enhance (Mo) X-ray Source'
_exptl_absorpt_coefficient_mu 0.087
_exptl_absorpt_correction_T_max 1.00000
_exptl_absorpt_correction_T_min 0.97366
_exptl_absorpt_correction_type multi-scan
_exptl_absorpt_process_details
;
CrysAlisPro 1.171.38.46 (Rigaku Oxford Diffraction, 2015)
Empirical absorption correction using spherical harmonics,
 implemented in SCALE3 ABSPACK scaling algorithm.
;
_exptl_crystal_colour colourless
_exptl_crystal_colour_primary colourless
_exptl_crystal_density_diffrn 1.402
_exptl_crystal_description rod
_exptl_crystal_F_000 300
_exptl_crystal_size_max 0.5
_exptl_crystal_size_mid 0.18
_exptl_crystal_size_min 0.07
_refine_diff_density_max 0.298
_refine_diff_density_min -0.211
_refine_diff_density_rms 0.046
_refine_ls_extinction_method none
_refine_ls_goodness_of_fit_ref 1.039
_refine_ls_hydrogen_treatment constr
_refine_ls_matrix_type full
_refine_ls_number_parameters 199
_refine_ls_number_reflns 3346
_refine_ls_number_restraints 0
_refine_ls_restrained_S_all 1.039
_refine_ls_R_factor_all 0.0741
_refine_ls_R_factor_gt 0.0473
_refine_ls_shift/su_max 0.000
_refine_ls_shift/su_mean 0.000
_refine_ls_structure_factor_coef Fsqd
_refine_ls_weighting_details 'w=1/[\s^2^(Fo^2^)+(0.0321P)^2^+0.2880P] where P=(Fo^2^+2Fc^2^)/3'
_refine_ls_weighting_scheme calc
_refine_ls_wR_factor_gt 0.0912
_refine_ls_wR_factor_ref 0.1007
_reflns_Friedel_coverage 0.000
_reflns_number_gt 2495
_reflns_number_total 3346
_reflns_threshold_expression 'I > 2\s(I)'
_cod_data_source_file ja9b12930_si_002.cif
_cod_data_source_block HPbpyrimB
_cod_depositor_comments 'Adding full bibliography for 4134168--4134181.cif.'
_cod_database_code 4134176
_shelxl_version_number 2014/6
_chemical_oxdiff_formula C18H14N4
_chemical_oxdiff_usercomment 'colourless rod, 0.50 x 0.18 x 0.07'
_shelx_space_group_comment
;
The symmetry employed for this shelxl refinement is uniquely defined
by the following loop, which should always be used as a source of
symmetry information in preference to the above space-group names.
They are only intended as comments.
;
_shelx_estimated_absorpt_t_max 0.994
_shelx_estimated_absorpt_t_min 0.958
_reflns_odcompleteness_completeness 99.86
_reflns_odcompleteness_iscentric 1
_reflns_odcompleteness_theta 26.32
_olex2_refinement_description
;
1. Fixed Uiso
 At 1.2 times of:
  All C(H) groups
2.a Ternary CH refined with riding coordinates:
 C1(H1), C4(H4), C5(H5), C10(H10)
2.b Aromatic/amide H refined with riding coordinates:
 C3(H3), C6(H6), C8(H8), C9(H9), C12(H12), C14(H14), C16(H16), C22(H22),
 C24(H24), C26(H26)
;
_olex2_submission_special_instructions 'No special instructions were received'
_oxdiff_exptl_absorpt_empirical_details
;
Empirical correction (ABSPACK) includes:
- Absorption correction using spherical harmonics
- Frame scaling
;
_oxdiff_exptl_absorpt_empirical_full_max 1.068
_oxdiff_exptl_absorpt_empirical_full_min 0.952

loop_
_space_group_symop_operation_xyz
'x, y, z'
'-x, -y, -z'

loop_
_atom_site_label
_atom_site_type_symbol
_atom_site_fract_x
_atom_site_fract_y
_atom_site_fract_z
_atom_site_U_iso_or_equiv
_atom_site_adp_type
_atom_site_occupancy
_atom_site_site_symmetry_order
_atom_site_calc_flag
_atom_site_refinement_flags_posn
_atom_site_refinement_flags_adp
_atom_site_refinement_flags_occupancy
_atom_site_disorder_assembly
_atom_site_disorder_group
C1 C -0.0536(2) 0.13561(16) 0.79139(12) 0.0181(3) Uani 1 1 d . . . . .
H1 H -0.0597 0.2474 0.8188 0.022 Uiso 1 1 calc R . . . .
C2 C 0.0637(2) 0.09648(16) 0.68507(11) 0.0163(3) Uani 1 1 d . . . . .
C3 C 0.0928(2) -0.04662(16) 0.62754(12) 0.0182(3) Uani 1 1 d . . . . .
H3 H 0.1657 -0.0607 0.5616 0.022 Uiso 1 1 calc R . . . .
C4 C 0.0255(2) -0.18320(16) 0.65453(12) 0.0196(3) Uani 1 1 d . . . . .
H4 H 0.0665 -0.2780 0.6002 0.024 Uiso 1 1 calc R . . . .
C5 C 0.0349(2) -0.18383(16) 0.77364(12) 0.0203(3) Uani 1 1 d . . . . .
H5 H 0.0814 -0.2787 0.7821 0.024 Uiso 1 1 calc R . . . .
C6 C 0.1173(2) -0.04709(16) 0.86623(12) 0.0194(3) Uani 1 1 d . . . . .
H6 H 0.2012 -0.0614 0.9258 0.023 Uiso 1 1 calc R . . . .
C7 C 0.0887(2) 0.09620(16) 0.87739(11) 0.0174(3) Uani 1 1 d . . . . .
C8 C -0.2930(3) 0.05634(18) 0.77072(13) 0.0236(3) Uani 1 1 d . . . . .
H8 H -0.4122 0.1177 0.7849 0.028 Uiso 1 1 calc R . . . .
C9 C -0.3490(3) -0.09318(19) 0.73402(13) 0.0266(4) Uani 1 1 d . . . . .
H9 H -0.5059 -0.1295 0.7239 0.032 Uiso 1 1 calc R . . . .
C10 C -0.1928(3) -0.20699(17) 0.70778(13) 0.0235(3) Uani 1 1 d . . . . .
H10 H -0.2685 -0.3139 0.6813 0.028 Uiso 1 1 calc R . . . .
N11 N 0.4195(2) 0.34047(15) 0.55992(11) 0.0263(3) Uani 1 1 d . . . . .
C12 C 0.2877(3) 0.45061(17) 0.57488(13) 0.0261(4) Uani 1 1 d . . . . .
H12 H 0.3381 0.5314 0.5494 0.031 Uiso 1 1 calc R . . . .
N13 N 0.0934(2) 0.45922(14) 0.62171(11) 0.0257(3) Uani 1 1 d . . . . .
C14 C 0.0256(3) 0.34552(16) 0.65740(12) 0.0219(3) Uani 1 1 d . . . . .
H14 H -0.1112 0.3484 0.6924 0.026 Uiso 1 1 calc R . . . .
C15 C 0.1447(2) 0.22241(15) 0.64614(11) 0.0170(3) Uani 1 1 d . . . . .
C16 C 0.3449(3) 0.22794(17) 0.59587(12) 0.0214(3) Uani 1 1 d . . . . .
H16 H 0.4333 0.1472 0.5866 0.026 Uiso 1 1 calc R . . . .
N21 N 0.2322(2) 0.47019(15) 1.10680(11) 0.0290(3) Uani 1 1 d . . . . .
C22 C 0.4414(3) 0.45169(19) 1.13551(14) 0.0318(4) Uani 1 1 d . . . . .
H22 H 0.5241 0.5336 1.1934 0.038 Uiso 1 1 calc R . . . .
N23 N 0.5479(2) 0.33104(16) 1.09215(11) 0.0318(3) Uani 1 1 d . . . . .
C24 C 0.4292(3) 0.21922(18) 1.01015(13) 0.0247(3) Uani 1 1 d . . . . .
H24 H 0.4992 0.1315 0.9761 0.030 Uiso 1 1 calc R . . . .
C25 C 0.2087(2) 0.22270(16) 0.97106(12) 0.0186(3) Uani 1 1 d . . . . .
C26 C 0.1178(3) 0.35459(17) 1.02492(13) 0.0234(3) Uani 1 1 d . . . . .
H26 H -0.0328 0.3630 1.0025 0.028 Uiso 1 1 calc R . . . .

loop_
_atom_site_aniso_label
_atom_site_aniso_U_11
_atom_site_aniso_U_22
_atom_site_aniso_U_33
_atom_site_aniso_U_23
_atom_site_aniso_U_13
_atom_site_aniso_U_12
C1 0.0187(7) 0.0187(7) 0.0182(7) 0.0070(6) 0.0018(6) 0.0053(6)
C2 0.0146(7) 0.0187(7) 0.0157(7) 0.0066(6) -0.0009(5) 0.0015(5)
C3 0.0172(7) 0.0211(7) 0.0158(7) 0.0059(6) 0.0010(5) 0.0020(6)
C4 0.0210(8) 0.0167(7) 0.0194(8) 0.0039(6) 0.0007(6) 0.0023(6)
C5 0.0215(8) 0.0180(7) 0.0233(8) 0.0096(6) 0.0011(6) 0.0026(6)
C6 0.0199(7) 0.0220(7) 0.0178(7) 0.0088(6) 0.0000(6) 0.0026(6)
C7 0.0156(7) 0.0221(7) 0.0155(7) 0.0069(6) 0.0031(5) 0.0042(6)
C8 0.0166(7) 0.0349(9) 0.0228(8) 0.0123(7) 0.0043(6) 0.0089(6)
C9 0.0144(7) 0.0380(9) 0.0290(9) 0.0145(7) 0.0015(6) 0.0004(6)
C10 0.0214(8) 0.0220(8) 0.0256(8) 0.0088(6) -0.0013(6) -0.0047(6)
N11 0.0260(7) 0.0265(7) 0.0280(7) 0.0125(6) 0.0031(6) -0.0011(6)
C12 0.0331(9) 0.0211(8) 0.0249(8) 0.0104(7) 0.0023(7) -0.0015(7)
N13 0.0336(8) 0.0197(6) 0.0253(7) 0.0094(5) 0.0033(6) 0.0041(6)
C14 0.0244(8) 0.0207(7) 0.0201(8) 0.0063(6) 0.0026(6) 0.0026(6)
C15 0.0197(7) 0.0160(7) 0.0127(7) 0.0027(5) -0.0025(5) -0.0010(5)
C16 0.0219(8) 0.0200(7) 0.0219(8) 0.0070(6) 0.0007(6) 0.0020(6)
N21 0.0340(8) 0.0242(7) 0.0243(7) 0.0022(6) -0.0006(6) 0.0047(6)
C22 0.0333(10) 0.0307(9) 0.0246(9) 0.0025(7) -0.0052(7) 0.0000(7)
N23 0.0264(7) 0.0362(8) 0.0268(8) 0.0038(6) -0.0064(6) 0.0033(6)
C24 0.0238(8) 0.0267(8) 0.0224(8) 0.0057(7) -0.0002(6) 0.0074(6)
C25 0.0217(8) 0.0200(7) 0.0159(7) 0.0083(6) 0.0026(6) 0.0025(6)
C26 0.0221(8) 0.0231(8) 0.0244(8) 0.0071(6) 0.0000(6) 0.0033(6)

loop_
_atom_type_symbol
_atom_type_description
_atom_type_scat_dispersion_real
_atom_type_scat_dispersion_imag
_atom_type_scat_source
C C 0.0033 0.0016 'International Tables Vol C Tables 4.2.6.8 and 6.1.1.4'
H H 0.0000 0.0000 'International Tables Vol C Tables 4.2.6.8 and 6.1.1.4'
N N 0.0061 0.0033 'International Tables Vol C Tables 4.2.6.8 and 6.1.1.4'

loop_
_geom_angle_atom_site_label_1
_geom_angle_atom_site_label_2
_geom_angle_atom_site_label_3
_geom_angle
_geom_angle_site_symmetry_1
_geom_angle_site_symmetry_3
_geom_angle_publ_flag
C2 C1 H1 108.2 . . ?
C2 C1 C7 108.60(11) . . ?
C7 C1 H1 108.2 . . ?
C8 C1 H1 108.2 . . ?
C8 C1 C2 110.71(12) . . ?
C8 C1 C7 112.83(12) . . ?
C3 C2 C1 121.94(13) . . ?
C3 C2 C15 120.51(13) . . ?
C15 C2 C1 117.55(12) . . ?
C2 C3 H3 116.2 . . ?
C2 C3 C4 127.57(13) . . ?
C4 C3 H3 116.2 . . ?
C3 C4 H4 113.8 . . ?
C3 C4 C5 122.41(12) . . ?
C3 C4 C10 122.90(13) . . ?
C5 C4 H4 113.8 . . ?
C10 C4 H4 113.8 . . ?
C10 C4 C5 59.57(10) . . ?
C4 C5 H5 113.9 . . ?
C6 C5 C4 121.17(12) . . ?
C6 C5 H5 113.9 . . ?
C6 C5 C10 123.47(13) . . ?
C10 C5 C4 60.09(10) . . ?
C10 C5 H5 113.9 . . ?
C5 C6 H6 116.1 . . ?
C7 C6 C5 127.80(14) . . ?
C7 C6 H6 116.1 . . ?
C6 C7 C1 121.94(13) . . ?
C6 C7 C25 120.15(13) . . ?
C25 C7 C1 117.79(12) . . ?
C1 C8 H8 117.7 . . ?
C9 C8 C1 124.69(14) . . ?
C9 C8 H8 117.7 . . ?
C8 C9 H9 116.8 . . ?
C8 C9 C10 126.35(14) . . ?
C10 C9 H9 116.8 . . ?
C4 C10 H10 114.2 . . ?
C5 C10 C4 60.34(10) . . ?
C5 C10 H10 114.2 . . ?
C9 C10 C4 121.44(13) . . ?
C9 C10 C5 122.13(13) . . ?
C9 C10 H10 114.2 . . ?
C16 N11 C12 115.51(14) . . ?
N11 C12 H12 116.5 . . ?
N13 C12 N11 126.92(14) . . ?
N13 C12 H12 116.5 . . ?
C12 N13 C14 115.79(13) . . ?
N13 C14 H14 118.3 . . ?
N13 C14 C15 123.46(14) . . ?
C15 C14 H14 118.3 . . ?
C14 C15 C2 122.33(13) . . ?
C16 C15 C2 122.94(13) . . ?
C16 C15 C14 114.73(13) . . ?
N11 C16 C15 123.58(14) . . ?
N11 C16 H16 118.2 . . ?
C15 C16 H16 118.2 . . ?
C22 N21 C26 115.89(14) . . ?
N21 C22 H22 116.4 . . ?
N21 C22 N23 127.24(15) . . ?
N23 C22 H22 116.4 . . ?
C24 N23 C22 115.00(14) . . ?
N23 C24 H24 117.9 . . ?
N23 C24 C25 124.15(15) . . ?
C25 C24 H24 117.9 . . ?
C24 C25 C7 121.37(13) . . ?
C26 C25 C7 124.01(13) . . ?
C26 C25 C24 114.60(14) . . ?
N21 C26 C25 123.11(15) . . ?
N21 C26 H26 118.4 . . ?
C25 C26 H26 118.4 . . ?

loop_
_geom_bond_atom_site_label_1
_geom_bond_atom_site_label_2
_geom_bond_distance
_geom_bond_site_symmetry_2
_geom_bond_publ_flag
C1 H1 1.0000 . ?
C1 C2 1.523(2) . ?
C1 C7 1.5272(19) . ?
C1 C8 1.510(2) . ?
C2 C3 1.343(2) . ?
C2 C15 1.4785(19) . ?
C3 H3 0.9500 . ?
C3 C4 1.4615(19) . ?
C4 H4 1.0000 . ?
C4 C5 1.536(2) . ?
C4 C10 1.532(2) . ?
C5 H5 1.0000 . ?
C5 C6 1.459(2) . ?
C5 C10 1.524(2) . ?
C6 H6 0.9500 . ?
C6 C7 1.340(2) . ?
C7 C25 1.479(2) . ?
C8 H8 0.9500 . ?
C8 C9 1.330(2) . ?
C9 H9 0.9500 . ?
C9 C10 1.461(2) . ?
C10 H10 1.0000 . ?
N11 C12 1.337(2) . ?
N11 C16 1.3339(19) . ?
C12 H12 0.9500 . ?
C12 N13 1.331(2) . ?
N13 C14 1.3313(19) . ?
C14 H14 0.9500 . ?
C14 C15 1.394(2) . ?
C15 C16 1.391(2) . ?
C16 H16 0.9500 . ?
N21 C22 1.330(2) . ?
N21 C26 1.337(2) . ?
C22 H22 0.9500 . ?
C22 N23 1.333(2) . ?
N23 C24 1.331(2) . ?
C24 H24 0.9500 . ?
C24 C25 1.394(2) . ?
C25 C26 1.390(2) . ?
C26 H26 0.9500 . ?

loop_
_geom_torsion_atom_site_label_1
_geom_torsion_atom_site_label_2
_geom_torsion_atom_site_label_3
_geom_torsion_atom_site_label_4
_geom_torsion
_geom_torsion_site_symmetry_1
_geom_torsion_site_symmetry_2
_geom_torsion_site_symmetry_3
_geom_torsion_site_symmetry_4
_geom_torsion_publ_flag
C1 C2 C3 C4 -0.9(2) . . . . ?
C1 C2 C15 C14 -36.69(19) . . . . ?
C1 C2 C15 C16 143.14(14) . . . . ?
C1 C7 C25 C24 -138.69(14) . . . . ?
C1 C7 C25 C26 39.4(2) . . . . ?
C1 C8 C9 C10 0.3(3) . . . . ?
C2 C1 C7 C6 -66.41(17) . . . . ?
C2 C1 C7 C25 109.47(14) . . . . ?
C2 C1 C8 C9 61.81(19) . . . . ?
C2 C3 C4 C5 -35.7(2) . . . . ?
C2 C3 C4 C10 36.7(2) . . . . ?
C2 C15 C16 N11 179.70(14) . . . . ?
C3 C2 C15 C14 142.99(15) . . . . ?
C3 C2 C15 C16 -37.2(2) . . . . ?
C3 C4 C5 C6 -1.4(2) . . . . ?
C3 C4 C5 C10 111.91(16) . . . . ?
C3 C4 C10 C5 -111.13(15) . . . . ?
C3 C4 C10 C9 0.5(2) . . . . ?
C4 C5 C6 C7 36.1(2) . . . . ?
C4 C5 C10 C9 -110.56(16) . . . . ?
C5 C4 C10 C9 111.66(16) . . . . ?
C5 C6 C7 C1 3.5(2) . . . . ?
C5 C6 C7 C25 -172.32(14) . . . . ?
C6 C5 C10 C4 109.61(15) . . . . ?
C6 C5 C10 C9 -1.0(2) . . . . ?
C6 C7 C25 C24 37.3(2) . . . . ?
C6 C7 C25 C26 -144.66(15) . . . . ?
C7 C1 C2 C3 64.16(17) . . . . ?
C7 C1 C2 C15 -116.16(13) . . . . ?
C7 C1 C8 C9 -60.1(2) . . . . ?
C7 C25 C26 N21 -177.39(14) . . . . ?
C8 C1 C2 C3 -60.23(18) . . . . ?
C8 C1 C2 C15 119.44(14) . . . . ?
C8 C1 C7 C6 56.72(19) . . . . ?
C8 C1 C7 C25 -127.39(14) . . . . ?
C8 C9 C10 C4 -36.9(2) . . . . ?
C8 C9 C10 C5 35.6(2) . . . . ?
C10 C4 C5 C6 -113.31(16) . . . . ?
C10 C5 C6 C7 -36.5(2) . . . . ?
N11 C12 N13 C14 0.3(2) . . . . ?
C12 N11 C16 C15 -0.2(2) . . . . ?
C12 N13 C14 C15 -1.0(2) . . . . ?
N13 C14 C15 C2 -179.06(14) . . . . ?
N13 C14 C15 C16 1.1(2) . . . . ?
C14 C15 C16 N11 -0.5(2) . . . . ?
C15 C2 C3 C4 179.40(13) . . . . ?
C16 N11 C12 N13 0.3(2) . . . . ?
N21 C22 N23 C24 1.0(3) . . . . ?
C22 N21 C26 C25 -0.6(2) . . . . ?
C22 N23 C24 C25 -0.8(2) . . . . ?
N23 C24 C25 C7 178.22(14) . . . . ?
N23 C24 C25 C26 0.0(2) . . . . ?
C24 C25 C26 N21 0.8(2) . . . . ?
C26 N21 C22 N23 -0.3(3) . . . . ?
